data_1553845
loop_
_publ_author_name
'Wu, Shangze'
'Huang, Xin'
'Fu, Chunling'
'Ma, Shengming'

_publ_section_title
;
 Asymmetric SN2&#x2032;-type C--H functionalization of arenes with
 propargylic alcohols
;
_journal_issue 10
_journal_name_full 'Organic Chemistry Frontiers'
_journal_page_first 2002
_journal_paper_doi 10.1039/C7QO00588A
_journal_volume 4
_journal_year 2017
_chemical_formula_moiety 'C24 H27 N O'
_chemical_formula_sum 'C24 H27 N O'
_chemical_formula_weight 345.46
_space_group_crystal_system triclinic
_space_group_IT_number 2
_space_group_name_Hall '-P 1'
_space_group_name_H-M_alt 'P -1'
_atom_sites_solution_hydrogens geom
_atom_sites_solution_primary direct
_audit_creation_date 2017-01-09
_audit_creation_method
;
Olex2 1.2
(compiled 2017.01.04 svn.r3372 for OlexSys, GUI svn.r5289)
;
_audit_update_record
;
2017-01-11 deposited with the CCDC.
2017-09-04 downloaded from the CCDC.
;
_cell_angle_alpha 69.905(18)
_cell_angle_beta 82.818(18)
_cell_angle_gamma 72.230(19)
_cell_formula_units_Z 2
_cell_length_a 8.316(2)
_cell_length_b 10.229(2)
_cell_length_c 13.179(3)
_cell_measurement_reflns_used 489
_cell_measurement_temperature 293(2)
_cell_measurement_theta_max 29.4108
_cell_measurement_theta_min 2.9044
_cell_volume 1002.3(4)
_computing_cell_refinement
;
CrysAlisPro, Agilent Technologies,
Version 1.171.35.11 (release 16-05-2011 CrysAlis171 .NET)
(compiled May 16 2011,17:55:39)
;
_computing_data_collection
;
CrysAlisPro, Agilent Technologies,
Version 1.171.35.11 (release 16-05-2011 CrysAlis171 .NET)
(compiled May 16 2011,17:55:39)
;
_computing_data_reduction
;
CrysAlisPro, Agilent Technologies,
Version 1.171.35.11 (release 16-05-2011 CrysAlis171 .NET)
(compiled May 16 2011,17:55:39)
;
_computing_molecular_graphics 'Olex2 (Dolomanov et al., 2009)'
_computing_publication_material 'Olex2 (Dolomanov et al., 2009)'
_computing_structure_refinement 'ShelXL (Sheldrick, 2015)'
_computing_structure_solution 'ShelXS (Sheldrick, 2008)'
_diffrn_ambient_temperature 293.15
_diffrn_detector_area_resol_mean 10.3592
_diffrn_measured_fraction_theta_full 0.995
_diffrn_measured_fraction_theta_max 0.995
_diffrn_measurement_details
;
#__ type_ start__ end____ width___ exp.time_
  1 omega  -62.00   37.00   1.0000    2.0000
omega____ theta____ kappa____ phi______ frames
    -       10.6871  -38.0000 -120.0000 99

#__ type_ start__ end____ width___ exp.time_
  2 omega  -16.00   73.00   1.0000    2.0000
omega____ theta____ kappa____ phi______ frames
    -       10.6871   38.0000   60.0000 89

#__ type_ start__ end____ width___ exp.time_
  3 omega  -48.00  -19.00   1.0000    2.0000
omega____ theta____ kappa____ phi______ frames
    -       10.6871  144.0000  -91.0000 29

#__ type_ start__ end____ width___ exp.time_
  4 omega  -81.00  -10.00   1.0000    2.0000
omega____ theta____ kappa____ phi______ frames
    -      -12.5621  144.0000   88.0000 71
;
_diffrn_measurement_device_type 'Xcalibur, Atlas, Gemini ultra'
_diffrn_measurement_method '\w scans'
_diffrn_orient_matrix_UB_11 0.0449526000
_diffrn_orient_matrix_UB_12 -0.0728516000
_diffrn_orient_matrix_UB_13 0.0270982000
_diffrn_orient_matrix_UB_21 0.0312222000
_diffrn_orient_matrix_UB_22 -0.0093416000
_diffrn_orient_matrix_UB_23 -0.0504012000
_diffrn_orient_matrix_UB_31 0.0709304000
_diffrn_orient_matrix_UB_32 0.0229290000
_diffrn_orient_matrix_UB_33 0.0033801000
_diffrn_radiation_monochromator graphite
_diffrn_radiation_type MoK\a
_diffrn_radiation_wavelength 0.71073
_diffrn_reflns_av_R_equivalents 0.0886
_diffrn_reflns_av_unetI/netI 0.1812
_diffrn_reflns_Laue_measured_fraction_full 0.995
_diffrn_reflns_Laue_measured_fraction_max 0.995
_diffrn_reflns_limit_h_max 9
_diffrn_reflns_limit_h_min -10
_diffrn_reflns_limit_k_max 12
_diffrn_reflns_limit_k_min -11
_diffrn_reflns_limit_l_max 15
_diffrn_reflns_limit_l_min -14
_diffrn_reflns_number 6466
_diffrn_reflns_point_group_measured_fraction_full 0.995
_diffrn_reflns_point_group_measured_fraction_max 0.995
_diffrn_reflns_theta_full 25.242
_diffrn_reflns_theta_max 25.349
_diffrn_reflns_theta_min 2.910
_diffrn_source 'Enhance (Mo) X-ray Source'
_exptl_absorpt_coefficient_mu 0.069
_exptl_absorpt_correction_T_max 1.00000
_exptl_absorpt_correction_T_min 0.62014
_exptl_absorpt_correction_type multi-scan
_exptl_absorpt_process_details
;
CrysAlisPro, Agilent Technologies,
Version 1.171.35.11 (release 16-05-2011 CrysAlis171 .NET)
(compiled May 16 2011,17:55:39)
Empirical absorption correction using spherical harmonics,
 implemented in SCALE3 ABSPACK scaling algorithm.
;
_exptl_crystal_colour colourless
_exptl_crystal_colour_primary colourless
_exptl_crystal_density_diffrn 1.145
_exptl_crystal_description needle
_exptl_crystal_F_000 372
_exptl_crystal_size_max 0.38
_exptl_crystal_size_mid 0.19
_exptl_crystal_size_min 0.16
_refine_diff_density_max 0.177
_refine_diff_density_min -0.196
_refine_diff_density_rms 0.048
_refine_ls_extinction_method none
_refine_ls_goodness_of_fit_ref 0.994
_refine_ls_hydrogen_treatment constr
_refine_ls_matrix_type full
_refine_ls_number_parameters 238
_refine_ls_number_reflns 3643
_refine_ls_number_restraints 0
_refine_ls_restrained_S_all 0.994
_refine_ls_R_factor_all 0.2693
_refine_ls_R_factor_gt 0.0889
_refine_ls_shift/su_max 0.001
_refine_ls_shift/su_mean 0.000
_refine_ls_structure_factor_coef Fsqd
_refine_ls_weighting_details 'w=1/[\s^2^(Fo^2^)+(0.0663P)^2^] where P=(Fo^2^+2Fc^2^)/3'
_refine_ls_weighting_scheme calc
_refine_ls_wR_factor_gt 0.1758
_refine_ls_wR_factor_ref 0.2639
_reflns_Friedel_coverage 0.000
_reflns_number_gt 1151
_reflns_number_total 3643
_reflns_threshold_expression 'I > 2\s(I)'
_cod_data_source_file c7qo00588a2.cif
_cod_data_source_block 170106_wsz_9_9
_cod_original_cell_volume 1002.4(4)
_cod_database_code 1553845
_shelx_shelxl_version_number 2016/6
_chemical_oxdiff_formula 'c10 h10 n2 o8'
_shelx_space_group_comment
;
The symmetry employed for this shelxl refinement is uniquely defined
by the following loop, which should always be used as a source of
symmetry information in preference to the above space-group names.
They are only intended as comments.
;
_cell_oxdiff_angle_alpha 69.905(18)
_cell_oxdiff_angle_beta 82.818(18)
_cell_oxdiff_angle_gamma 72.230(19)
_cell_oxdiff_length_a 8.316(2)
_cell_oxdiff_length_b 10.229(2)
_cell_oxdiff_length_c 13.179(3)
_cell_oxdiff_measurement_reflns_used 489
_cell_oxdiff_volume 1002.4(4)
_shelx_estimated_absorpt_t_max 0.989
_shelx_estimated_absorpt_t_min 0.974
_reflns_odcompleteness_completeness 99.49
_reflns_odcompleteness_iscentric 1
_reflns_odcompleteness_theta 26.32
_olex2_refinement_description
;
1. Fixed Uiso
 At 1.2 times of:
  All C(H) groups, All C(H,H) groups, All N(H) groups
 At 1.5 times of:
  All C(H,H,H) groups
2.a Ternary CH refined with riding coordinates:
 C18(H18)
2.b Secondary CH2 refined with riding coordinates:
 C21(H21A,H21B), C22(H22A,H22B), C23(H23A,H23B)
2.c Aromatic/amide H refined with riding coordinates:
 N1(H1), C1(H1A), C2(H2), C3(H3), C4(H4), C5(H5), C7(H7), C8(H8), C10(H10),
 C11(H11), C12(H12)
2.d Idealised Me refined as rotating group:
 C19(H19A,H19B,H19C), C20(H20A,H20B,H20C), C24(H24A,H24B,H24C)
;
_olex2_submission_special_instructions 'No special instructions were received'

loop_
_space_group_symop_operation_xyz
'x, y, z'
'-x, -y, -z'

loop_
_atom_site_label
_atom_site_type_symbol
_atom_site_fract_x
_atom_site_fract_y
_atom_site_fract_z
_atom_site_U_iso_or_equiv
_atom_site_adp_type
_atom_site_occupancy
_atom_site_site_symmetry_order
_atom_site_calc_flag
_atom_site_refinement_flags_posn
O1 O 0.3966(5) 0.3705(4) 0.5369(3) 0.0811(12) Uani 1 1 d .
N1 N 0.3243(5) 0.5754(4) 0.3955(3) 0.0654(12) Uani 1 1 d .
H1 H 0.402983 0.601723 0.412856 0.079 Uiso 1 1 calc R
C1 C 0.3603(8) -0.0643(6) 0.7959(5) 0.0867(18) Uani 1 1 d .
H1A H 0.296897 0.026172 0.799686 0.104 Uiso 1 1 calc R
C2 C 0.4367(9) -0.1662(8) 0.8870(5) 0.097(2) Uani 1 1 d .
H2 H 0.426073 -0.145544 0.951329 0.116 Uiso 1 1 calc R
C3 C 0.5304(8) -0.3010(8) 0.8814(6) 0.104(2) Uani 1 1 d .
H3 H 0.584537 -0.372319 0.942207 0.125 Uiso 1 1 calc R
C4 C 0.5427(9) -0.3284(7) 0.7866(7) 0.106(2) Uani 1 1 d .
H4 H 0.604772 -0.419345 0.783024 0.128 Uiso 1 1 calc R
C5 C 0.4652(8) -0.2245(7) 0.6965(5) 0.0894(19) Uani 1 1 d .
H5 H 0.475165 -0.245789 0.632463 0.107 Uiso 1 1 calc R
C6 C 0.3725(7) -0.0888(6) 0.6987(5) 0.0700(16) Uani 1 1 d .
C7 C 0.2905(6) 0.0206(6) 0.6018(4) 0.0720(16) Uani 1 1 d .
H7 H 0.276909 -0.013222 0.547204 0.086 Uiso 1 1 calc R
C8 C 0.2328(7) 0.1626(6) 0.5820(4) 0.0715(16) Uani 1 1 d .
H8 H 0.252722 0.198955 0.633507 0.086 Uiso 1 1 calc R
C9 C 0.1414(7) 0.2665(6) 0.4870(4) 0.0691(15) Uani 1 1 d .
C10 C 0.0170(8) 0.2310(7) 0.4508(5) 0.0874(19) Uani 1 1 d .
H10 H -0.001107 0.140689 0.486244 0.105 Uiso 1 1 calc R
C11 C -0.0812(8) 0.3245(8) 0.3642(5) 0.100(2) Uani 1 1 d .
H11 H -0.165403 0.297073 0.343369 0.120 Uiso 1 1 calc R
C12 C -0.0570(7) 0.4558(7) 0.3090(4) 0.0857(18) Uani 1 1 d .
H12 H -0.124397 0.517649 0.250483 0.103 Uiso 1 1 calc R
C13 C 0.0694(6) 0.4991(6) 0.3394(4) 0.0658(15) Uani 1 1 d .
C14 C 0.1671(6) 0.4055(5) 0.4293(4) 0.0580(13) Uani 1 1 d .
C15 C 0.3026(7) 0.4453(5) 0.4602(4) 0.0641(14) Uani 1 1 d .
C16 C 0.2337(7) 0.6691(5) 0.3054(4) 0.0667(15) Uani 1 1 d .
C17 C 0.1050(6) 0.6350(5) 0.2774(4) 0.0646(14) Uani 1 1 d .
C18 C 0.2949(7) 0.7996(6) 0.2472(4) 0.0778(16) Uani 1 1 d .
H18 H 0.222983 0.857379 0.184536 0.093 Uiso 1 1 calc R
C19 C 0.2803(8) 0.8960(6) 0.3158(5) 0.099(2) Uani 1 1 d .
H19A H 0.165122 0.925270 0.339899 0.148 Uiso 1 1 calc GR
H19B H 0.315233 0.980304 0.273545 0.148 Uiso 1 1 calc GR
H19C H 0.351251 0.843083 0.377338 0.148 Uiso 1 1 calc GR
C20 C 0.4769(8) 0.7544(6) 0.2040(4) 0.096(2) Uani 1 1 d .
H20A H 0.552450 0.705977 0.263525 0.144 Uiso 1 1 calc GR
H20B H 0.507595 0.839079 0.157533 0.144 Uiso 1 1 calc GR
H20C H 0.484258 0.689993 0.164027 0.144 Uiso 1 1 calc GR
C21 C 0.0027(7) 0.7321(6) 0.1790(5) 0.0769(16) Uani 1 1 d .
H21A H 0.004511 0.831099 0.165442 0.092 Uiso 1 1 calc R
H21B H -0.113605 0.729304 0.193687 0.092 Uiso 1 1 calc R
C22 C 0.0663(7) 0.6904(7) 0.0781(5) 0.0901(18) Uani 1 1 d .
H22A H 0.073237 0.589201 0.092711 0.108 Uiso 1 1 calc R
H22B H 0.178824 0.701838 0.058854 0.108 Uiso 1 1 calc R
C23 C -0.0508(11) 0.7843(9) -0.0164(6) 0.138(3) Uani 1 1 d .
H23A H -0.164809 0.777659 0.004695 0.166 Uiso 1 1 calc R
H23B H -0.052125 0.884768 -0.033752 0.166 Uiso 1 1 calc R
C24 C 0.0034(12) 0.7389(10) -0.1126(7) 0.176(4) Uani 1 1 d .
H24A H -0.079256 0.792894 -0.167658 0.265 Uiso 1 1 calc GR
H24B H 0.014666 0.637196 -0.093952 0.265 Uiso 1 1 calc GR
H24C H 0.110137 0.756876 -0.139015 0.265 Uiso 1 1 calc GR

loop_
_atom_site_aniso_label
_atom_site_aniso_U_11
_atom_site_aniso_U_22
_atom_site_aniso_U_33
_atom_site_aniso_U_23
_atom_site_aniso_U_13
_atom_site_aniso_U_12
O1 0.110(3) 0.063(2) 0.069(3) 0.001(2) -0.038(2) -0.034(2)
N1 0.091(3) 0.053(3) 0.053(3) -0.003(2) -0.023(2) -0.028(3)
C1 0.122(5) 0.056(4) 0.073(5) -0.010(4) -0.002(4) -0.024(4)
C2 0.143(6) 0.077(5) 0.066(5) -0.017(4) -0.001(4) -0.031(5)
C3 0.113(5) 0.085(6) 0.091(6) -0.005(4) -0.011(4) -0.018(5)
C4 0.124(6) 0.063(4) 0.103(6) -0.016(5) 0.000(5) 0.003(4)
C5 0.103(5) 0.069(4) 0.091(5) -0.030(4) -0.004(4) -0.010(4)
C6 0.091(4) 0.058(4) 0.061(4) -0.011(3) -0.004(3) -0.029(4)
C7 0.090(4) 0.066(4) 0.069(4) -0.024(3) -0.003(3) -0.031(4)
C8 0.091(4) 0.069(4) 0.058(4) -0.010(3) -0.011(3) -0.035(4)
C9 0.090(4) 0.067(4) 0.057(4) -0.018(3) -0.007(3) -0.033(3)
C10 0.106(5) 0.086(5) 0.081(5) -0.016(4) -0.007(4) -0.051(4)
C11 0.104(5) 0.119(6) 0.085(5) -0.008(4) -0.021(4) -0.064(5)
C12 0.082(4) 0.105(5) 0.068(4) -0.009(4) -0.012(3) -0.041(4)
C13 0.069(4) 0.064(4) 0.060(4) -0.014(3) -0.008(3) -0.018(3)
C14 0.069(3) 0.053(3) 0.049(3) -0.013(3) -0.001(3) -0.017(3)
C15 0.090(4) 0.051(3) 0.054(4) -0.011(3) -0.013(3) -0.026(3)
C16 0.089(4) 0.056(3) 0.049(4) -0.004(3) -0.019(3) -0.019(3)
C17 0.063(3) 0.059(3) 0.062(4) -0.014(3) -0.020(3) -0.003(3)
C18 0.095(4) 0.062(4) 0.065(4) 0.005(3) -0.027(3) -0.024(3)
C19 0.121(5) 0.063(4) 0.110(5) -0.018(4) -0.008(4) -0.032(4)
C20 0.127(5) 0.099(5) 0.070(4) -0.023(4) 0.006(4) -0.052(4)
C21 0.080(4) 0.069(4) 0.074(4) -0.012(3) -0.024(3) -0.015(3)
C22 0.097(4) 0.094(5) 0.068(4) -0.008(4) -0.022(4) -0.024(4)
C23 0.187(8) 0.140(7) 0.075(5) -0.025(5) -0.041(5) -0.025(6)
C24 0.243(11) 0.184(9) 0.106(7) -0.014(7) -0.058(7) -0.081(8)

loop_
_atom_type_symbol
_atom_type_description
_atom_type_scat_dispersion_real
_atom_type_scat_dispersion_imag
_atom_type_scat_source
C C 0.0033 0.0016 'International Tables Vol C Tables 4.2.6.8 and 6.1.1.4'
H H 0.0000 0.0000 'International Tables Vol C Tables 4.2.6.8 and 6.1.1.4'
N N 0.0061 0.0033 'International Tables Vol C Tables 4.2.6.8 and 6.1.1.4'
O O 0.0106 0.0060 'International Tables Vol C Tables 4.2.6.8 and 6.1.1.4'

loop_
_geom_angle_atom_site_label_1
_geom_angle_atom_site_label_2
_geom_angle_atom_site_label_3
_geom_angle
C15 N1 H1 116.5
C15 N1 C16 126.9(4)
C16 N1 H1 116.5
C2 C1 H1A 118.4
C2 C1 C6 123.2(6)
C6 C1 H1A 118.4
C1 C2 H2 120.8
C1 C2 C3 118.4(6)
C3 C2 H2 120.8
C2 C3 H3 120.2
C4 C3 C2 119.5(7)
C4 C3 H3 120.2
C3 C4 H4 119.5
C3 C4 C5 120.9(6)
C5 C4 H4 119.5
C4 C5 H5 119.4
C4 C5 C6 121.2(6)
C6 C5 H5 119.4
C1 C6 C5 116.8(6)
C1 C6 C7 122.8(6)
C5 C6 C7 120.4(6)
C6 C7 H7 116.1
C8 C7 C6 127.7(5)
C8 C7 H7 116.1
C7 C8 H8 117.2
C7 C8 C9 125.7(5)
C9 C8 H8 117.2
C10 C9 C8 117.9(5)
C10 C9 C14 117.1(5)
C14 C9 C8 125.0(5)
C9 C10 H10 118.9
C11 C10 C9 122.3(5)
C11 C10 H10 118.9
C10 C11 H11 119.6
C12 C11 C10 120.9(5)
C12 C11 H11 119.6
C11 C12 H12 119.8
C11 C12 C13 120.4(6)
C13 C12 H12 119.8
C12 C13 C17 121.4(5)
C14 C13 C12 118.9(5)
C14 C13 C17 119.7(5)
C9 C14 C15 119.4(5)
C13 C14 C9 120.4(5)
C13 C14 C15 120.0(4)
O1 C15 N1 119.9(5)
O1 C15 C14 125.1(4)
N1 C15 C14 114.9(5)
N1 C16 C18 114.3(4)
C17 C16 N1 118.7(4)
C17 C16 C18 126.9(5)
C13 C17 C21 119.1(5)
C16 C17 C13 119.7(5)
C16 C17 C21 121.1(4)
C16 C18 H18 107.3
C16 C18 C19 112.9(4)
C16 C18 C20 110.7(4)
C19 C18 H18 107.3
C19 C18 C20 111.0(4)
C20 C18 H18 107.3
C18 C19 H19A 109.5
C18 C19 H19B 109.5
C18 C19 H19C 109.5
H19A C19 H19B 109.5
H19A C19 H19C 109.5
H19B C19 H19C 109.5
C18 C20 H20A 109.5
C18 C20 H20B 109.5
C18 C20 H20C 109.5
H20A C20 H20B 109.5
H20A C20 H20C 109.5
H20B C20 H20C 109.5
C17 C21 H21A 108.9
C17 C21 H21B 108.9
C17 C21 C22 113.5(5)
H21A C21 H21B 107.7
C22 C21 H21A 108.9
C22 C21 H21B 108.9
C21 C22 H22A 109.4
C21 C22 H22B 109.4
C21 C22 C23 111.1(6)
H22A C22 H22B 108.0
C23 C22 H22A 109.4
C23 C22 H22B 109.4
C22 C23 H23A 109.3
C22 C23 H23B 109.3
H23A C23 H23B 108.0
C24 C23 C22 111.6(7)
C24 C23 H23A 109.3
C24 C23 H23B 109.3
C23 C24 H24A 109.5
C23 C24 H24B 109.5
C23 C24 H24C 109.5
H24A C24 H24B 109.5
H24A C24 H24C 109.5
H24B C24 H24C 109.5

loop_
_geom_bond_atom_site_label_1
_geom_bond_atom_site_label_2
_geom_bond_distance
O1 C15 1.233(6)
N1 H1 0.8600
N1 C15 1.363(6)
N1 C16 1.377(6)
C1 H1A 0.9300
C1 C2 1.363(8)
C1 C6 1.372(7)
C2 H2 0.9300
C2 C3 1.383(8)
C3 H3 0.9300
C3 C4 1.357(8)
C4 H4 0.9300
C4 C5 1.364(8)
C5 H5 0.9300
C5 C6 1.375(7)
C6 C7 1.456(7)
C7 H7 0.9300
C7 C8 1.324(7)
C8 H8 0.9300
C8 C9 1.451(7)
C9 C10 1.379(7)
C9 C14 1.431(6)
C10 H10 0.9300
C10 C11 1.375(8)
C11 H11 0.9300
C11 C12 1.353(7)
C12 H12 0.9300
C12 C13 1.405(6)
C13 C14 1.403(7)
C13 C17 1.448(6)
C14 C15 1.453(6)
C16 C17 1.350(6)
C16 C18 1.498(6)
C17 C21 1.505(7)
C18 H18 0.9800
C18 C19 1.522(7)
C18 C20 1.539(7)
C19 H19A 0.9600
C19 H19B 0.9600
C19 H19C 0.9600
C20 H20A 0.9600
C20 H20B 0.9600
C20 H20C 0.9600
C21 H21A 0.9700
C21 H21B 0.9700
C21 C22 1.519(7)
C22 H22A 0.9700
C22 H22B 0.9700
C22 C23 1.527(8)
C23 H23A 0.9700
C23 H23B 0.9700
C23 C24 1.470(9)
C24 H24A 0.9600
C24 H24B 0.9600
C24 H24C 0.9600
